data_1553340
loop_
_publ_author_name
'Deans, Bianca J.'
'Kilah, Nathan L.'
'Jordan, Gregory J.'
'Bissember, Alex C.'
'Smith, Jason A.'

_publ_section_title
;
 Arbutin Derivatives Isolated from Ancient Proteaceae: Potential
 Phytochemical Markers Present in Bellendena, Cenarrhenes, and Persoonia
 Genera.
;
_journal_issue 5
_journal_name_full 'Journal of natural products'
_journal_page_first 1241
_journal_page_last 1251
_journal_paper_doi 10.1021/acs.jnatprod.7b01038
_journal_volume 81
_journal_year 2018
_chemical_absolute_configuration rmad
_chemical_formula_moiety 'C12 H16 O7, H2 O'
_chemical_formula_sum 'C12 H18 O8'
_chemical_formula_weight 290.26
_chemical_name_systematic 'Arbutin hydrate'
_space_group_crystal_system orthorhombic
_space_group_IT_number 19
_space_group_name_Hall 'P 2ac 2ab'
_space_group_name_H-M_alt 'P 21 21 21'
_atom_sites_solution_hydrogens mixed
_atom_sites_solution_primary iterative
_audit_creation_date 2017-10-25
_audit_creation_method
;
Olex2 1.2
(compiled 2017.08.10 svn.r3461 for OlexSys, GUI svn.r5381)
;
_cell_angle_alpha 90
_cell_angle_beta 90
_cell_angle_gamma 90
_cell_formula_units_Z 8
_cell_length_a 6.7584(2)
_cell_length_b 14.2353(4)
_cell_length_c 27.7506(8)
_cell_measurement_reflns_used 9891
_cell_measurement_temperature 100
_cell_measurement_theta_max 60.05
_cell_measurement_theta_min 3.10
_cell_volume 2669.83(13)
_computing_cell_refinement 'SAINT v8.34A (Bruker, 2013)'
_computing_data_collection 'APEX3 v2016.1-0 (Bruker, 2016)'
_computing_data_reduction 'SAINT v8.34A (Bruker, 2013)'
_computing_molecular_graphics 'Olex2 (Dolomanov et al., 2009)'
_computing_publication_material 'enCIFer (Allen, 1997)'
_computing_structure_refinement 'ShelXL (Sheldrick, 2015)'
_computing_structure_solution
;
Superflip (Palatinus & Chapuis, 2007;Palatinus & van der Lee, 2008;
Palatinus et al., 2012)
;
_diffrn_ambient_temperature 100
_diffrn_detector 'CMOS area detector'
_diffrn_detector_area_resol_mean 10.4
_diffrn_detector_type 'Bruker AXS PHOTON-100'
_diffrn_measured_fraction_theta_full 0.986
_diffrn_measured_fraction_theta_max 0.986
_diffrn_measurement_device 'fixed-chi three-circle diffractometer'
_diffrn_measurement_device_type 'Bruker AXS D8 Quest'
_diffrn_measurement_method '\f and \w scans'
_diffrn_radiation_collimation 'focusing mirrors'
_diffrn_radiation_monochromator 'Bruker multilayer X-ray optics (Goebel mirror)'
_diffrn_radiation_probe x-ray
_diffrn_radiation_type CuK\a
_diffrn_radiation_wavelength 1.54178
_diffrn_reflns_av_R_equivalents 0.0437
_diffrn_reflns_av_unetI/netI 0.0306
_diffrn_reflns_Laue_measured_fraction_full 0.986
_diffrn_reflns_Laue_measured_fraction_max 0.986
_diffrn_reflns_limit_h_max 7
_diffrn_reflns_limit_h_min -7
_diffrn_reflns_limit_k_max 16
_diffrn_reflns_limit_k_min -14
_diffrn_reflns_limit_l_max 28
_diffrn_reflns_limit_l_min -31
_diffrn_reflns_number 20575
_diffrn_reflns_point_group_measured_fraction_full 0.981
_diffrn_reflns_point_group_measured_fraction_max 0.981
_diffrn_reflns_theta_full 60.100
_diffrn_reflns_theta_max 60.100
_diffrn_reflns_theta_min 3.185
_diffrn_source 'Incoatec I\mS Cu microsource'
_diffrn_standards_number 0
_exptl_absorpt_coefficient_mu 1.056
_exptl_absorpt_correction_T_max 0.7518
_exptl_absorpt_correction_T_min 0.6480
_exptl_absorpt_correction_type multi-scan
_exptl_absorpt_process_details
;
SADABS-2014/5 (Bruker,2014) was used for absorption correction.
wR2(int) was 0.1180 before and 0.0654 after correction.
The Ratio of minimum to maximum transmission is 0.8619.
The \l/2 correction factor is Not present.
;
_exptl_crystal_colour colourless
_exptl_crystal_colour_primary colourless
_exptl_crystal_density_diffrn 1.444
_exptl_crystal_description plate
_exptl_crystal_F_000 1232
_exptl_crystal_size_max 0.2
_exptl_crystal_size_mid 0.08
_exptl_crystal_size_min 0.02
_refine_diff_density_max 0.286
_refine_diff_density_min -0.235
_refine_diff_density_rms 0.040
_refine_ls_abs_structure_details
;
 Flack x determined using 1454 quotients [(I+)-(I-)]/[(I+)+(I-)]
 (Parsons, Flack and Wagner, Acta Cryst. B69 (2013) 249-259).
;
_refine_ls_abs_structure_Flack -0.13(9)
_refine_ls_extinction_coef 0.0023(2)
_refine_ls_extinction_expression Fc^*^=kFc[1+0.001xFc^2^\l^3^/sin(2\q)]^-1/4^
_refine_ls_extinction_method 'SHELXL-2014/7 (Sheldrick 2014'
_refine_ls_goodness_of_fit_ref 1.040
_refine_ls_hydrogen_treatment mixed
_refine_ls_matrix_type full
_refine_ls_number_parameters 382
_refine_ls_number_reflns 3908
_refine_ls_number_restraints 3
_refine_ls_restrained_S_all 1.041
_refine_ls_R_factor_all 0.0344
_refine_ls_R_factor_gt 0.0306
_refine_ls_shift/su_max 0.001
_refine_ls_shift/su_mean 0.000
_refine_ls_structure_factor_coef Fsqd
_refine_ls_weighting_details 'w=1/[\s^2^(Fo^2^)+(0.0211P)^2^+1.6317P] where P=(Fo^2^+2Fc^2^)/3'
_refine_ls_weighting_scheme calc
_refine_ls_wR_factor_gt 0.0693
_refine_ls_wR_factor_ref 0.0711
_reflns_Friedel_coverage 0.712
_reflns_Friedel_fraction_full 0.974
_reflns_Friedel_fraction_max 0.974
_reflns_number_gt 3647
_reflns_number_total 3908
_reflns_threshold_expression 'I > 2\s(I)'
_cod_data_source_file np7b01038_si_005.cif
_cod_data_source_block Compound4
_cod_database_code 1553340
_shelx_shelxl_version_number 2014/7
_shelx_space_group_comment
;
The symmetry employed for this shelxl refinement is uniquely defined
by the following loop, which should always be used as a source of
symmetry information in preference to the above space-group names.
They are only intended as comments.
;
_olex2_refinement_description
;
1. Fixed Uiso
 At 1.2 times of:
  All C(H) groups, All C(H,H) groups
 At 1.5 times of:
  All O(H) groups, All O(H,H) groups
2. Restrained distances
 H30D-O302
 0.85 with sigma of 0.0001
 O103-H30D_$1
 2.04 with sigma of 0.02
 H30D-H30C
 1.35 with sigma of 0.02
3.a Free rotating group:
 O301(H30A,H30B), O302(H30C)
3.b Ternary CH refined with riding coordinates:
 C103(H10A), C204(H20A), C101(H101), C105(H10B), C102(H102), C104(H10C),
 C205(H20B), C201(H201), C203(H20E), C202(H202)
3.c Secondary CH2 refined with riding coordinates:
 C106(H10D,H10E), C206(H20C,H20D)
3.d Aromatic/amide H refined with riding coordinates:
 C212(H212), C211(H211), C108(H108), C208(H208), C109(H109), C112(H112),
 C209(H209), C111(H111)
3.e Idealised tetrahedral OH refined as rotating group:
 O104(H104), O204(H204), O106(H106), O103(H103), O105(H105), O205(H205),
 O206(H206), O203(H203), O207(H207), O107(H107)
;
_olex2_submission_special_instructions 'No special instructions were received'

loop_
_space_group_symop_operation_xyz
'x, y, z'
'-x+1/2, -y, z+1/2'
'x+1/2, -y+1/2, -z'
'-x, y+1/2, -z+1/2'

loop_
_atom_site_label
_atom_site_type_symbol
_atom_site_fract_x
_atom_site_fract_y
_atom_site_fract_z
_atom_site_U_iso_or_equiv
_atom_site_adp_type
_atom_site_occupancy
_atom_site_site_symmetry_order
_atom_site_calc_flag
_atom_site_refinement_flags_posn
O101 O 0.2715(3) 0.48712(13) 0.40116(7) 0.0170(5) Uani 1 1 d .
O104 O 0.2858(3) 0.28894(14) 0.50867(7) 0.0189(5) Uani 1 1 d .
H104 H 0.3372 0.2358 0.5047 0.028 Uiso 1 1 calc GR
O201 O 0.7374(3) 0.76527(13) 0.61482(7) 0.0165(4) Uani 1 1 d .
O204 O 0.6951(3) 0.53712(14) 0.52112(7) 0.0206(5) Uani 1 1 d .
H204 H 0.6314 0.5692 0.5010 0.031 Uiso 1 1 calc GR
O202 O 0.4291(3) 0.73902(14) 0.64482(7) 0.0207(5) Uani 1 1 d .
O102 O 0.5762(3) 0.44220(15) 0.37493(7) 0.0211(5) Uani 1 1 d .
O106 O 0.0265(3) 0.61948(15) 0.44608(7) 0.0199(5) Uani 1 1 d .
H106 H 0.1038 0.6521 0.4293 0.030 Uiso 1 1 calc GR
O103 O 0.5263(3) 0.26779(15) 0.42203(7) 0.0233(5) Uani 1 1 d D
H103 H 0.6040 0.2506 0.4439 0.035 Uiso 1 1 calc GR
O105 O -0.0710(3) 0.38846(13) 0.49058(8) 0.0191(5) Uani 1 1 d .
H105 H -0.1322 0.4364 0.5000 0.029 Uiso 1 1 calc GR
O205 O 1.0730(3) 0.62553(15) 0.54101(7) 0.0217(5) Uani 1 1 d .
H205 H 1.0773 0.6164 0.5111 0.033 Uiso 1 1 calc GR
O206 O 0.9833(3) 0.87051(15) 0.55039(8) 0.0219(5) Uani 1 1 d .
H206 H 0.9148 0.9137 0.5625 0.033 Uiso 1 1 calc GR
O203 O 0.3994(3) 0.56838(14) 0.59315(8) 0.0249(5) Uani 1 1 d .
H203 H 0.2908 0.5840 0.5808 0.037 Uiso 1 1 calc GR
O207 O 0.3378(4) 0.77819(18) 0.84258(8) 0.0324(6) Uani 1 1 d .
H207 H 0.4243 0.8129 0.8551 0.049 Uiso 1 1 calc GR
O301 O 0.4212(4) 0.37864(16) 0.59702(8) 0.0336(6) Uani 1 1 d .
H30A H 0.4114 0.3660 0.5672 0.050 Uiso 1 1 d G
H30B H 0.4543 0.4362 0.5978 0.050 Uiso 1 1 d G
O107 O 0.6971(5) 0.4991(2) 0.18002(8) 0.0511(8) Uani 1 1 d .
H107 H 0.6085 0.5329 0.1678 0.077 Uiso 1 1 calc GR
C103 C 0.2400(5) 0.3293(2) 0.46253(10) 0.0163(6) Uani 1 1 d .
H10A H 0.1638 0.2823 0.4432 0.020 Uiso 1 1 calc R
C204 C 0.8881(4) 0.6667(2) 0.55345(11) 0.0163(6) Uani 1 1 d .
H20A H 0.8426 0.7073 0.5262 0.020 Uiso 1 1 calc R
C101 C 0.3937(4) 0.4081(2) 0.39056(11) 0.0176(7) Uani 1 1 d .
H101 H 0.3313 0.3679 0.3652 0.021 Uiso 1 1 calc R
C105 C 0.0804(4) 0.4594(2) 0.41961(10) 0.0169(7) Uani 1 1 d .
H10B H 0.0240 0.4102 0.3978 0.020 Uiso 1 1 calc R
C102 C 0.4309(5) 0.3520(2) 0.43601(10) 0.0168(7) Uani 1 1 d .
H102 H 0.5203 0.3885 0.4578 0.020 Uiso 1 1 calc R
C104 C 0.1125(4) 0.4160(2) 0.46945(11) 0.0153(6) Uani 1 1 d .
H10C H 0.1817 0.4619 0.4909 0.018 Uiso 1 1 calc R
C106 C -0.0504(5) 0.5445(2) 0.41761(11) 0.0187(7) Uani 1 1 d .
H10D H -0.0630 0.5655 0.3837 0.022 Uiso 1 1 calc R
H10E H -0.1841 0.5277 0.4294 0.022 Uiso 1 1 calc R
C205 C 0.9233(4) 0.7279(2) 0.59769(10) 0.0178(7) Uani 1 1 d .
H20B H 0.9833 0.6885 0.6237 0.021 Uiso 1 1 calc R
C206 C 1.0576(5) 0.8108(2) 0.58806(11) 0.0198(7) Uani 1 1 d .
H20C H 1.0719 0.8480 0.6180 0.024 Uiso 1 1 calc R
H20D H 1.1904 0.7875 0.5789 0.024 Uiso 1 1 calc R
C201 C 0.5976(5) 0.6936(2) 0.62782(11) 0.0177(7) Uani 1 1 d .
H201 H 0.6540 0.6513 0.6531 0.021 Uiso 1 1 calc R
C203 C 0.7324(5) 0.5923(2) 0.56309(10) 0.0184(7) Uani 1 1 d .
H20E H 0.7850 0.5494 0.5886 0.022 Uiso 1 1 calc R
C207 C 0.4164(5) 0.7522(2) 0.69516(11) 0.0206(7) Uani 1 1 d .
C202 C 0.5442(4) 0.6377(2) 0.58248(11) 0.0189(7) Uani 1 1 d .
H202 H 0.4901 0.6817 0.5577 0.023 Uiso 1 1 calc R
C107 C 0.5960(5) 0.4582(2) 0.32527(11) 0.0227(7) Uani 1 1 d .
C212 C 0.5653(5) 0.7910(2) 0.72208(12) 0.0288(8) Uani 1 1 d .
H212 H 0.6840 0.8111 0.7069 0.035 Uiso 1 1 calc R
C210 C 0.3687(5) 0.7732(2) 0.79348(11) 0.0249(8) Uani 1 1 d .
C211 C 0.5423(5) 0.8010(2) 0.77155(12) 0.0300(8) Uani 1 1 d .
H211 H 0.6462 0.8271 0.7903 0.036 Uiso 1 1 calc R
C108 C 0.7703(5) 0.4286(2) 0.30428(12) 0.0309(8) Uani 1 1 d .
H108 H 0.8675 0.3974 0.3232 0.037 Uiso 1 1 calc R
C208 C 0.2423(5) 0.7243(3) 0.71694(11) 0.0304(8) Uani 1 1 d .
H208 H 0.1394 0.6971 0.6982 0.036 Uiso 1 1 calc R
C109 C 0.8037(6) 0.4444(3) 0.25574(12) 0.0361(9) Uani 1 1 d .
H109 H 0.9248 0.4253 0.2414 0.043 Uiso 1 1 calc R
C112 C 0.4552(6) 0.5028(3) 0.29839(12) 0.0357(9) Uani 1 1 d .
H112 H 0.3364 0.5241 0.3131 0.043 Uiso 1 1 calc R
C110 C 0.6607(6) 0.4880(3) 0.22830(12) 0.0354(9) Uani 1 1 d .
C209 C 0.2180(5) 0.7360(3) 0.76617(11) 0.0333(9) Uani 1 1 d .
H209 H 0.0970 0.7184 0.7811 0.040 Uiso 1 1 calc R
C111 C 0.4867(6) 0.5168(3) 0.24946(13) 0.0406(10) Uani 1 1 d .
H111 H 0.3877 0.5464 0.2305 0.049 Uiso 1 1 calc R
O302 O 0.0536(4) 0.3788(2) 0.64437(10) 0.0538(8) Uani 1 1 d D
H30C H 0.1666 0.3833 0.6311 0.081 Uiso 1 1 d DG
H30D H -0.0121(12) 0.3438(5) 0.6254(3) 0.14(3) Uiso 1 1 d D

loop_
_atom_site_aniso_label
_atom_site_aniso_U_11
_atom_site_aniso_U_22
_atom_site_aniso_U_33
_atom_site_aniso_U_23
_atom_site_aniso_U_13
_atom_site_aniso_U_12
O101 0.0154(10) 0.0135(10) 0.0220(11) 0.0027(9) 0.0005(9) -0.0002(9)
O104 0.0225(12) 0.0139(11) 0.0202(10) 0.0043(8) -0.0002(9) 0.0051(9)
O201 0.0164(10) 0.0150(11) 0.0179(10) 0.0010(8) 0.0014(9) 0.0002(9)
O204 0.0226(12) 0.0183(11) 0.0209(11) -0.0010(9) -0.0036(9) 0.0027(9)
O202 0.0212(12) 0.0245(12) 0.0164(11) 0.0023(9) 0.0037(9) 0.0040(10)
O102 0.0192(11) 0.0246(12) 0.0196(11) 0.0030(9) 0.0030(9) -0.0016(10)
O106 0.0207(11) 0.0170(11) 0.0219(11) 0.0020(9) 0.0016(10) -0.0016(9)
O103 0.0260(12) 0.0214(12) 0.0225(11) -0.0010(9) -0.0016(10) 0.0112(10)
O105 0.0165(11) 0.0129(10) 0.0278(12) 0.0021(9) 0.0046(10) 0.0016(9)
O205 0.0151(11) 0.0288(12) 0.0213(11) -0.0038(10) -0.0005(9) 0.0053(10)
O206 0.0199(12) 0.0193(12) 0.0264(11) 0.0024(10) 0.0013(10) 0.0004(9)
O203 0.0180(11) 0.0213(12) 0.0355(14) 0.0056(10) -0.0020(10) -0.0041(10)
O207 0.0389(15) 0.0386(15) 0.0197(12) 0.0001(10) 0.0051(10) -0.0111(12)
O301 0.0440(15) 0.0224(12) 0.0344(14) 0.0009(11) -0.0053(13) -0.0036(13)
O107 0.080(2) 0.0522(18) 0.0210(12) 0.0055(12) 0.0153(13) 0.0319(16)
C103 0.0188(16) 0.0139(15) 0.0162(14) 0.0015(12) -0.0015(13) 0.0001(13)
C204 0.0127(14) 0.0176(15) 0.0185(15) -0.0001(13) -0.0019(13) 0.0036(13)
C101 0.0185(16) 0.0161(15) 0.0183(16) -0.0008(12) 0.0009(13) 0.0009(14)
C105 0.0139(15) 0.0167(16) 0.0202(16) 0.0014(13) -0.0037(13) -0.0013(13)
C102 0.0174(16) 0.0141(16) 0.0191(15) -0.0020(12) -0.0003(13) 0.0028(14)
C104 0.0144(15) 0.0119(15) 0.0195(16) 0.0021(12) 0.0008(13) -0.0016(13)
C106 0.0176(16) 0.0154(16) 0.0232(16) 0.0030(13) -0.0033(14) 0.0008(13)
C205 0.0126(15) 0.0229(16) 0.0180(15) -0.0006(13) -0.0017(13) 0.0028(14)
C206 0.0152(16) 0.0195(16) 0.0248(17) 0.0015(14) -0.0033(14) 0.0005(14)
C201 0.0185(16) 0.0159(16) 0.0186(16) 0.0033(12) 0.0041(13) 0.0014(14)
C203 0.0199(16) 0.0173(15) 0.0178(15) 0.0003(12) -0.0005(14) 0.0022(14)
C207 0.0245(17) 0.0193(16) 0.0181(16) 0.0031(13) 0.0031(14) 0.0028(15)
C202 0.0163(16) 0.0180(16) 0.0223(16) 0.0037(13) 0.0007(14) -0.0041(13)
C107 0.0297(18) 0.0175(17) 0.0209(16) -0.0006(14) 0.0036(15) 0.0027(15)
C212 0.0307(19) 0.0288(19) 0.0269(17) -0.0003(15) 0.0078(16) -0.0114(17)
C210 0.0330(19) 0.0238(18) 0.0181(17) 0.0015(14) 0.0020(15) -0.0019(16)
C211 0.034(2) 0.028(2) 0.0276(18) -0.0028(15) 0.0031(16) -0.0082(17)
C108 0.0321(19) 0.037(2) 0.0235(17) -0.0059(15) -0.0013(16) 0.0089(18)
C208 0.0240(18) 0.048(2) 0.0194(16) 0.0043(15) 0.0003(15) -0.0055(18)
C109 0.038(2) 0.043(2) 0.028(2) -0.0077(17) 0.0078(17) 0.0097(18)
C112 0.040(2) 0.037(2) 0.0297(19) 0.0083(17) 0.0107(17) 0.0200(19)
C110 0.061(3) 0.026(2) 0.0192(18) 0.0036(15) 0.0100(17) 0.0118(19)
C209 0.0240(19) 0.051(2) 0.0247(18) 0.0067(17) 0.0063(16) -0.0075(18)
C111 0.055(2) 0.039(2) 0.0280(19) 0.0116(17) 0.0079(18) 0.027(2)
O302 0.0498(18) 0.0536(18) 0.0581(18) -0.0300(16) 0.0183(16) -0.0181(16)

loop_
_atom_type_symbol
_atom_type_description
_atom_type_scat_dispersion_real
_atom_type_scat_dispersion_imag
_atom_type_scat_source
C C 0.0181 0.0091 'International Tables Vol C Tables 4.2.6.8 and 6.1.1.4'
H H 0.0000 0.0000 'International Tables Vol C Tables 4.2.6.8 and 6.1.1.4'
O O 0.0492 0.0322 'International Tables Vol C Tables 4.2.6.8 and 6.1.1.4'

loop_
_geom_angle_atom_site_label_1
_geom_angle_atom_site_label_2
_geom_angle_atom_site_label_3
_geom_angle
C101 O101 C105 112.0(2)
C103 O104 H104 109.5
C201 O201 C205 113.2(2)
C203 O204 H204 109.5
C201 O202 C207 116.6(2)
C101 O102 C107 116.5(2)
C106 O106 H106 109.5
C102 O103 H103 109.5
C104 O105 H105 109.5
C204 O205 H205 109.5
C206 O206 H206 109.5
C202 O203 H203 109.5
C210 O207 H207 109.5
H30A O301 H30B 104.5
C110 O107 H107 109.5
O104 C103 H10A 108.7
O104 C103 C102 109.5(2)
O104 C103 C104 109.5(2)
C102 C103 H10A 108.7
C104 C103 H10A 108.7
C104 C103 C102 111.7(2)
O205 C204 H20A 109.0
O205 C204 C205 107.1(2)
O205 C204 C203 111.4(2)
C205 C204 H20A 109.0
C203 C204 H20A 109.0
C203 C204 C205 111.5(2)
O101 C101 H101 110.7
O101 C101 C102 109.9(2)
O102 C101 O101 107.6(2)
O102 C101 H101 110.7
O102 C101 C102 107.2(2)
C102 C101 H101 110.7
O101 C105 H10B 108.6
O101 C105 C104 107.7(2)
O101 C105 C106 107.0(2)
C104 C105 H10B 108.6
C106 C105 H10B 108.6
C106 C105 C104 116.3(2)
O103 C102 C103 109.8(2)
O103 C102 C101 107.1(2)
O103 C102 H102 109.3
C103 C102 H102 109.3
C101 C102 C103 112.0(2)
C101 C102 H102 109.3
O105 C104 C103 108.7(2)
O105 C104 C105 111.0(2)
O105 C104 H10C 110.0
C103 C104 C105 107.1(2)
C103 C104 H10C 110.0
C105 C104 H10C 110.0
O106 C106 C105 111.7(2)
O106 C106 H10D 109.3
O106 C106 H10E 109.3
C105 C106 H10D 109.3
C105 C106 H10E 109.3
H10D C106 H10E 107.9
O201 C205 C204 109.9(2)
O201 C205 H20B 108.8
O201 C205 C206 107.0(2)
C204 C205 H20B 108.8
C206 C205 C204 113.4(2)
C206 C205 H20B 108.8
O206 C206 C205 112.3(2)
O206 C206 H20C 109.1
O206 C206 H20D 109.1
C205 C206 H20C 109.1
C205 C206 H20D 109.1
H20C C206 H20D 107.9
O201 C201 H201 110.7
O201 C201 C202 108.5(2)
O202 C201 O201 107.0(2)
O202 C201 H201 110.7
O202 C201 C202 109.1(2)
C202 C201 H201 110.7
O204 C203 C204 111.3(2)
O204 C203 H20E 107.8
O204 C203 C202 111.9(2)
C204 C203 H20E 107.8
C204 C203 C202 110.2(2)
C202 C203 H20E 107.8
C212 C207 O202 123.2(3)
C212 C207 C208 120.2(3)
C208 C207 O202 116.6(3)
O203 C202 C201 110.6(2)
O203 C202 C203 110.7(2)
O203 C202 H202 109.1
C201 C202 H202 109.1
C203 C202 C201 108.3(2)
C203 C202 H202 109.1
C108 C107 O102 116.5(3)
C112 C107 O102 123.1(3)
C112 C107 C108 120.4(3)
C207 C212 H212 120.1
C207 C212 C211 119.9(3)
C211 C212 H212 120.1
C211 C210 O207 123.3(3)
C209 C210 O207 116.9(3)
C209 C210 C211 119.8(3)
C212 C211 H211 119.9
C210 C211 C212 120.1(3)
C210 C211 H211 119.9
C107 C108 H108 120.0
C107 C108 C109 120.0(3)
C109 C108 H108 120.0
C207 C208 H208 120.1
C207 C208 C209 119.8(3)
C209 C208 H208 120.1
C108 C109 H109 120.1
C110 C109 C108 119.8(3)
C110 C109 H109 120.1
C107 C112 H112 120.2
C107 C112 C111 119.6(3)
C111 C112 H112 120.2
O107 C110 C109 117.8(3)
O107 C110 C111 122.4(3)
C111 C110 C109 119.8(3)
C210 C209 C208 120.1(3)
C210 C209 H209 119.9
C208 C209 H209 119.9
C112 C111 H111 119.8
C110 C111 C112 120.3(3)
C110 C111 H111 119.8
H30C O302 H30D 104.1

loop_
_geom_bond_atom_site_label_1
_geom_bond_atom_site_label_2
_geom_bond_distance
O101 C101 1.426(4)
O101 C105 1.444(4)
O104 H104 0.8400
O104 C103 1.437(3)
O201 C205 1.445(4)
O201 C201 1.437(4)
O204 H204 0.8400
O204 C203 1.427(4)
O202 C201 1.392(4)
O202 C207 1.412(3)
O102 C101 1.395(4)
O102 C107 1.403(4)
O106 H106 0.8400
O106 C106 1.426(4)
O103 H103 0.8400
O103 C102 1.415(3)
O105 H105 0.8400
O105 C104 1.427(3)
O205 H205 0.8400
O205 C204 1.423(3)
O206 H206 0.8400
O206 C206 1.438(4)
O203 H203 0.8400
O203 C202 1.421(4)
O207 H207 0.8400
O207 C210 1.380(4)
O301 H30A 0.8503
O301 H30B 0.8501
O107 H107 0.8400
O107 C110 1.371(4)
C103 H10A 1.0000
C103 C102 1.520(4)
C103 C104 1.518(4)
C204 H20A 1.0000
C204 C205 1.525(4)
C204 C203 1.516(4)
C101 H101 1.0000
C101 C102 1.514(4)
C105 H10B 1.0000
C105 C104 1.530(4)
C105 C106 1.501(4)
C102 H102 1.0000
C104 H10C 1.0000
C106 H10D 0.9900
C106 H10E 0.9900
C205 H20B 1.0000
C205 C206 1.513(4)
C206 H20C 0.9900
C206 H20D 0.9900
C201 H201 1.0000
C201 C202 1.531(4)
C203 H20E 1.0000
C203 C202 1.526(4)
C207 C212 1.370(5)
C207 C208 1.381(5)
C202 H202 1.0000
C107 C108 1.380(5)
C107 C112 1.365(5)
C212 H212 0.9500
C212 C211 1.389(5)
C210 C211 1.380(5)
C210 C209 1.375(5)
C211 H211 0.9500
C108 H108 0.9500
C108 C109 1.384(5)
C208 H208 0.9500
C208 C209 1.386(4)
C109 H109 0.9500
C109 C110 1.378(5)
C112 H112 0.9500
C112 C111 1.389(5)
C110 C111 1.377(5)
C209 H209 0.9500
C111 H111 0.9500
O302 H30C 0.8500
O302 H30D 0.8500

loop_
_geom_torsion_atom_site_label_1
_geom_torsion_atom_site_label_2
_geom_torsion_atom_site_label_3
_geom_torsion_atom_site_label_4
_geom_torsion
O101 C101 C102 O103 171.3(2)
O101 C101 C102 C103 50.8(3)
O101 C105 C104 O105 178.8(2)
O101 C105 C104 C103 -62.6(3)
O101 C105 C106 O106 -60.2(3)
O104 C103 C102 O103 69.8(3)
O104 C103 C102 C101 -171.3(2)
O104 C103 C104 O105 -63.6(3)
O104 C103 C104 C105 176.3(2)
O201 C205 C206 O206 -63.6(3)
O201 C201 C202 O203 -177.5(2)
O201 C201 C202 C203 61.1(3)
O204 C203 C202 O203 57.5(3)
O204 C203 C202 C201 178.9(2)
O202 C201 C202 O203 -61.2(3)
O202 C201 C202 C203 177.4(2)
O202 C207 C212 C211 -179.5(3)
O202 C207 C208 C209 -179.2(3)
O102 C101 C102 O103 -72.1(3)
O102 C101 C102 C103 167.4(2)
O102 C107 C108 C109 -178.0(3)
O102 C107 C112 C111 179.3(3)
O205 C204 C205 O201 -174.9(2)
O205 C204 C205 C206 65.3(3)
O205 C204 C203 O204 -62.4(3)
O205 C204 C203 C202 172.8(2)
O207 C210 C211 C212 177.8(3)
O207 C210 C209 C208 -176.6(3)
O107 C110 C111 C112 179.0(4)
C204 C205 C206 O206 57.7(3)
C204 C203 C202 O203 -178.1(2)
C204 C203 C202 C201 -56.7(3)
C101 O101 C105 C104 68.2(3)
C101 O101 C105 C106 -166.1(2)
C101 O102 C107 C108 -136.5(3)
C101 O102 C107 C112 45.3(4)
C105 O101 C101 O102 -177.7(2)
C105 O101 C101 C102 -61.3(3)
C102 C103 C104 O105 174.9(2)
C102 C103 C104 C105 54.8(3)
C104 C103 C102 O103 -168.6(2)
C104 C103 C102 C101 -49.7(3)
C104 C105 C106 O106 60.2(3)
C106 C105 C104 O105 58.8(3)
C106 C105 C104 C103 177.4(2)
C205 O201 C201 O202 178.3(2)
C205 O201 C201 C202 -64.1(3)
C205 C204 C203 O204 178.0(2)
C205 C204 C203 C202 53.3(3)
C201 O201 C205 C204 59.4(3)
C201 O201 C205 C206 -177.0(2)
C201 O202 C207 C212 50.8(4)
C201 O202 C207 C208 -129.8(3)
C203 C204 C205 O201 -52.9(3)
C203 C204 C205 C206 -172.6(2)
C207 O202 C201 O201 -94.3(3)
C207 O202 C201 C202 148.5(2)
C207 C212 C211 C210 -0.9(5)
C207 C208 C209 C210 -1.7(6)
C107 O102 C101 O101 -89.7(3)
C107 O102 C101 C102 152.2(2)
C107 C108 C109 C110 -1.3(6)
C107 C112 C111 C110 -1.6(6)
C212 C207 C208 C209 0.3(5)
C211 C210 C209 C208 1.7(6)
C108 C107 C112 C111 1.2(6)
C108 C109 C110 O107 -177.6(3)
C108 C109 C110 C111 0.9(6)
C208 C207 C212 C211 1.0(5)
C109 C110 C111 C112 0.5(6)
C112 C107 C108 C109 0.2(5)
C209 C210 C211 C212 -0.4(5)
